data_4067610
loop_
_publ_author_name
'Forni\'es, Juan'
'Sicilia, Violeta'
'Larraz, Carmen'
'Camerano, Jos\'e A.'
'Mart\'in, Antonio'
'Casas, Jos\'e M.'
'Tsipis, Athanassios C.'

_publ_section_title
;
 One-Pot and Step-by-Step N-Assisted CPh&#x2212;H Activation in
 2-(4-Bromophenyl)imidazol[1,2-a]pyridine: Synthesis of a New
 C,N-Cyclometalated Compound [{Pt(C&#x2227;N)(\m-Cl)}2] as Precursor of
 Luminescent Platinum(II) Compounds
;
_journal_issue 6
_journal_name_full Organometallics
_journal_page_first 1396
_journal_paper_doi 10.1021/om901032v
_journal_volume 29
_journal_year 2010
_chemical_formula_sum 'C17 H16 Br Cl N2 Pt'
_chemical_formula_weight 558.77
_chemical_name_systematic
; 
 ? 
;
_space_group_IT_number 2
_symmetry_cell_setting triclinic
_symmetry_space_group_name_Hall '-P 1'
_symmetry_space_group_name_H-M 'P -1'
_atom_sites_solution_hydrogens geom
_atom_sites_solution_primary direct
_atom_sites_solution_secondary difmap
_audit_creation_method SHELXL-97
_cell_angle_alpha 87.2887(10)
_cell_angle_beta 73.8058(9)
_cell_angle_gamma 81.2471(9)
_cell_formula_units_Z 2
_cell_length_a 8.81750(10)
_cell_length_b 9.55110(10)
_cell_length_c 10.63720(10)
_cell_measurement_reflns_used 15367
_cell_measurement_temperature 100(2)
_cell_measurement_theta_max 28.6809
_cell_measurement_theta_min 3.9564
_cell_volume 850.256(16)
_computing_cell_refinement
;
CrysAlis RED, Oxford Diffraction Ltd.,
Version 1.171.32.24 (release 21-04-2008 CrysAlis171 .NET)
(compiled Apr 21 2008,18:23:10)
;
_computing_data_collection
;
CrysAlis CCD, Oxford Diffraction Ltd.,
Version 1.171.32.24 (release 21-04-2008 CrysAlis171 .NET)
(compiled Apr 21 2008,18:23:10)
;
_computing_data_reduction
;
CrysAlis RED, Oxford Diffraction Ltd.,
Version 1.171.32.24 (release 21-04-2008 CrysAlis171 .NET)
(compiled Apr 21 2008,18:23:10)
;
_computing_structure_refinement 'SHELXL-97 (Sheldrick, 1997)'
_computing_structure_solution 'SHELXS-97 (Sheldrick, 1990)'
_diffrn_ambient_temperature 100(2)
_diffrn_detector_area_resol_mean 16.0655
_diffrn_measured_fraction_theta_full 0.996
_diffrn_measured_fraction_theta_max 0.966
_diffrn_measurement_details
;
  1 omega  -53.00   53.00   0.5000    8.0000
omega____ theta____ kappa____ phi______ omega'___ theta'___ frames
    -      -19.8053   77.0000  180.0000    0.0000    0.0000 212

  2 omega  -53.00   53.00   0.5000    8.0000
omega____ theta____ kappa____ phi______ omega'___ theta'___ frames
    -      -19.8053   77.0000   60.0000    0.0000    0.0000 212

  3 omega  -53.00   53.00   0.5000    8.0000
omega____ theta____ kappa____ phi______ omega'___ theta'___ frames
    -      -19.8053   77.0000  270.0000    0.0000    0.0000 212

  4 omega  -53.00    2.00   0.5000    8.0000
omega____ theta____ kappa____ phi______ omega'___ theta'___ frames
    -      -19.8053   77.0000    0.0000    0.0000    0.0000 110

  5 omega   -2.00   53.00   0.5000    8.0000
omega____ theta____ kappa____ phi______ omega'___ theta'___ frames
    -      -19.8053   77.0000  300.0000    0.0000    0.0000 110

  6 omega  -11.00   44.00   0.5000    8.0000
omega____ theta____ kappa____ phi______ omega'___ theta'___ frames
    -       22.2271   77.0000  150.0000    0.0000    0.0000 110

  7 omega  -95.00   55.00   0.5000    8.0000
omega____ theta____ kappa____ phi______ omega'___ theta'___ frames
    -      -19.8053    0.0000  240.0000    0.0000    0.0000 300

  8 omega  -95.00   55.00   0.5000    8.0000
omega____ theta____ kappa____ phi______ omega'___ theta'___ frames
    -      -19.8053    0.0000   60.0000    0.0000    0.0000 300

  9 omega  -95.00   55.00   0.5000    8.0000
omega____ theta____ kappa____ phi______ omega'___ theta'___ frames
    -      -19.8053    0.0000  330.0000    0.0000    0.0000 300

 10 omega  -95.00   55.00   0.5000    8.0000
omega____ theta____ kappa____ phi______ omega'___ theta'___ frames
    -      -19.8053    0.0000    0.0000    0.0000    0.0000 300

 11 omega  -95.00  -58.00   0.5000    8.0000
omega____ theta____ kappa____ phi______ omega'___ theta'___ frames
    -      -19.8053    0.0000  270.0000    0.0000    0.0000 74

;
_diffrn_measurement_device_type 'Oxford Diffraction Xcalibur'
_diffrn_measurement_method omega
_diffrn_radiation_monochromator graphite
_diffrn_radiation_source 'Enhance (Mo) X-ray Source'
_diffrn_radiation_type MoK\a
_diffrn_radiation_wavelength 0.71073
_diffrn_reflns_av_R_equivalents 0.0244
_diffrn_reflns_av_sigmaI/netI 0.0163
_diffrn_reflns_limit_h_max 11
_diffrn_reflns_limit_h_min -11
_diffrn_reflns_limit_k_max 12
_diffrn_reflns_limit_k_min -11
_diffrn_reflns_limit_l_max 13
_diffrn_reflns_limit_l_min -13
_diffrn_reflns_number 17854
_diffrn_reflns_theta_full 25.00
_diffrn_reflns_theta_max 27.50
_diffrn_reflns_theta_min 3.97
_exptl_absorpt_coefficient_mu 10.755
_exptl_absorpt_correction_T_max 0.3585
_exptl_absorpt_correction_T_min 0.1055
_exptl_absorpt_correction_type multi-scan
_exptl_absorpt_process_details
;
CrysAlis RED, Oxford Diffraction Ltd.,
Version 1.171.32.24 (release 21-04-2008 CrysAlis171 .NET)
(compiled Apr 21 2008,18:23:10)
Empirical absorption correction using spherical harmonics,
 implemented in SCALE3 ABSPACK scaling algorithm.
;
_exptl_crystal_colour colourless
_exptl_crystal_density_diffrn 2.183
_exptl_crystal_density_method 'not measured'
_exptl_crystal_description slab
_exptl_crystal_F_000 524
_exptl_crystal_size_max 0.38
_exptl_crystal_size_mid 0.22
_exptl_crystal_size_min 0.12
_refine_diff_density_max 1.239
_refine_diff_density_min -1.324
_refine_diff_density_rms 0.118
_refine_ls_extinction_method none
_refine_ls_goodness_of_fit_ref 1.033
_refine_ls_hydrogen_treatment mixed
_refine_ls_matrix_type full
_refine_ls_number_parameters 216
_refine_ls_number_reflns 3777
_refine_ls_number_restraints 0
_refine_ls_restrained_S_all 1.033
_refine_ls_R_factor_all 0.0185
_refine_ls_R_factor_gt 0.0173
_refine_ls_shift/su_max 0.001
_refine_ls_shift/su_mean 0.000
_refine_ls_structure_factor_coef Fsqd
_refine_ls_weighting_details 'calc w=1/[\s^2^(Fo^2^)+(0.0305P)^2^+0.6139P] where P=(Fo^2^+2Fc^2^)/3'
_refine_ls_weighting_scheme calc
_refine_ls_wR_factor_gt 0.0441
_refine_ls_wR_factor_ref 0.0445
_reflns_number_gt 3612
_reflns_number_total 3777
_reflns_threshold_expression >2sigma(I)
_cod_data_source_file om901032v_si_002.cif
_cod_data_source_block 1
_cod_original_cell_volume 850.256(15)
_cod_original_sg_symbol_H-M P-1
_cod_database_code 4067610

loop_
_symmetry_equiv_pos_as_xyz
'x, y, z'
'-x, -y, -z'

loop_
_atom_site_label
_atom_site_type_symbol
_atom_site_fract_x
_atom_site_fract_y
_atom_site_fract_z
_atom_site_U_iso_or_equiv
_atom_site_adp_type
_atom_site_occupancy
_atom_site_symmetry_multiplicity
_atom_site_calc_flag
_atom_site_refinement_flags
Pt Pt -0.315447(11) 0.550616(10) -0.172661(9) 0.01386(4) Uani 1 1 d .
Br Br -0.10581(4) 0.97766(4) -0.75157(4) 0.03378(9) Uani 1 1 d .
Cl Cl -0.56011(8) 0.67080(7) -0.19917(7) 0.01917(14) Uani 1 1 d .
N1 N -0.3013(3) 0.4096(3) -0.3215(2) 0.0153(5) Uani 1 1 d .
N2 N -0.3321(3) 0.2147(3) -0.4118(3) 0.0193(5) Uani 1 1 d .
C1 C -0.1478(3) 0.6476(3) -0.4826(3) 0.0179(6) Uani 1 1 d .
H1 H -0.1093 0.6185 -0.4091 0.021 Uiso 1 1 calc R
C2 C -0.1048(3) 0.7697(3) -0.5510(3) 0.0203(6) Uani 1 1 d .
H2 H -0.0365 0.8237 -0.5254 0.024 Uiso 1 1 calc R
C3 C -0.1632(3) 0.8109(3) -0.6568(3) 0.0204(6) Uani 1 1 d .
C4 C -0.2616(3) 0.7341(3) -0.6971(3) 0.0202(6) Uani 1 1 d .
H4 H -0.3008 0.7647 -0.7699 0.024 Uiso 1 1 calc R
C5 C -0.3023(3) 0.6110(3) -0.6292(3) 0.0176(6) Uani 1 1 d .
H5 H -0.3684 0.5562 -0.6568 0.021 Uiso 1 1 calc R
C6 C -0.2470(3) 0.5672(3) -0.5210(3) 0.0145(5) Uani 1 1 d .
C7 C -0.2865(3) 0.4340(3) -0.4532(3) 0.0151(5) Uani 1 1 d .
C8 C -0.3068(3) 0.3145(3) -0.5095(3) 0.0185(6) Uani 1 1 d .
H8 H -0.3040 0.3031 -0.5984 0.022 Uiso 1 1 calc R
C9 C -0.3611(4) 0.0771(3) -0.4147(4) 0.0266(7) Uani 1 1 d .
H9A H -0.3661 0.0379 -0.4936 0.032 Uiso 1 1 calc R
C10 C -0.3826(4) -0.0013(3) -0.3030(4) 0.0311(8) Uani 1 1 d .
H10 H -0.4019 -0.0963 -0.3036 0.037 Uiso 1 1 calc R
C11 C -0.3762(4) 0.0579(3) -0.1860(4) 0.0299(8) Uani 1 1 d .
H11 H -0.3909 0.0014 -0.1088 0.036 Uiso 1 1 calc R
C12 C -0.3496(3) 0.1939(3) -0.1809(3) 0.0230(6) Uani 1 1 d .
H12 H -0.3459 0.2329 -0.1015 0.028 Uiso 1 1 calc R
C13 C -0.3277(3) 0.2754(3) -0.2974(3) 0.0177(6) Uani 1 1 d .
C14 C -0.1222(4) 0.4545(4) -0.1053(3) 0.0236(6) Uani 1 1 d .
H14B H -0.171(4) 0.395(4) -0.032(4) 0.020(9) Uiso 1 1 d .
H14A H -0.027(4) 0.414(4) -0.164(4) 0.023(9) Uiso 1 1 d .
C15 C -0.1458(3) 0.6040(3) -0.0859(3) 0.0202(6) Uani 1 1 d .
C16 C -0.3021(4) 0.6598(4) -0.0106(3) 0.0211(6) Uani 1 1 d .
H16B H -0.359(5) 0.610(4) 0.068(4) 0.036(11) Uiso 1 1 d .
H16A H -0.334(4) 0.765(4) -0.003(4) 0.024(9) Uiso 1 1 d .
C17 C -0.0301(4) 0.6972(4) -0.1630(3) 0.0284(7) Uani 1 1 d .
H17C H 0.0352 0.7222 -0.1089 0.043 Uiso 1 1 calc R
H17B H -0.0889 0.7836 -0.1896 0.043 Uiso 1 1 calc R
H17A H 0.0392 0.6466 -0.2411 0.043 Uiso 1 1 calc R

loop_
_atom_site_aniso_label
_atom_site_aniso_U_11
_atom_site_aniso_U_22
_atom_site_aniso_U_33
_atom_site_aniso_U_23
_atom_site_aniso_U_13
_atom_site_aniso_U_12
Pt 0.01384(6) 0.01379(7) 0.01330(6) 0.00087(4) -0.00317(4) -0.00130(4)
Br 0.04091(19) 0.01993(17) 0.03358(19) 0.00873(14) 0.00180(14) -0.00851(13)
Cl 0.0174(3) 0.0173(3) 0.0229(3) 0.0011(3) -0.0072(3) -0.0001(2)
N1 0.0138(10) 0.0139(12) 0.0157(11) -0.0001(9) -0.0007(8) -0.0007(9)
N2 0.0164(11) 0.0129(12) 0.0248(13) -0.0011(10) 0.0008(9) -0.0026(9)
C1 0.0148(12) 0.0188(15) 0.0189(14) -0.0014(11) -0.0028(10) -0.0020(10)
C2 0.0173(13) 0.0170(15) 0.0256(15) -0.0032(12) -0.0024(11) -0.0047(11)
C3 0.0206(13) 0.0133(14) 0.0216(15) 0.0021(11) 0.0025(11) -0.0014(11)
C4 0.0200(13) 0.0200(15) 0.0173(14) 0.0011(11) -0.0024(11) 0.0023(11)
C5 0.0146(12) 0.0195(15) 0.0174(14) -0.0045(11) -0.0022(10) -0.0011(10)
C6 0.0121(11) 0.0134(14) 0.0149(13) -0.0003(10) 0.0012(9) -0.0010(10)
C7 0.0120(11) 0.0148(14) 0.0171(14) -0.0004(11) -0.0016(10) -0.0018(10)
C8 0.0170(13) 0.0172(15) 0.0188(14) -0.0030(11) -0.0006(10) -0.0024(10)
C9 0.0230(15) 0.0147(15) 0.0364(19) -0.0072(13) 0.0031(13) -0.0045(12)
C10 0.0272(16) 0.0120(15) 0.043(2) 0.0010(14) 0.0073(14) -0.0019(12)
C11 0.0251(15) 0.0188(17) 0.0356(19) 0.0093(14) 0.0039(13) 0.0016(12)
C12 0.0200(14) 0.0207(16) 0.0230(15) 0.0043(12) 0.0000(11) 0.0007(11)
C13 0.0148(12) 0.0140(14) 0.0208(14) -0.0003(11) -0.0005(10) 0.0007(10)
C14 0.0211(14) 0.0234(17) 0.0274(17) 0.0021(13) -0.0109(12) 0.0008(12)
C15 0.0197(13) 0.0256(16) 0.0198(14) 0.0018(12) -0.0121(11) -0.0048(12)
C16 0.0257(14) 0.0220(16) 0.0170(14) -0.0007(12) -0.0073(11) -0.0046(12)
C17 0.0265(15) 0.0345(19) 0.0295(17) 0.0061(14) -0.0131(13) -0.0125(14)

loop_
_atom_type_symbol
_atom_type_description
_atom_type_scat_dispersion_real
_atom_type_scat_dispersion_imag
_atom_type_scat_source
C C 0.0033 0.0016 'International Tables Vol C Tables 4.2.6.8 and 6.1.1.4'
H H 0.0000 0.0000 'International Tables Vol C Tables 4.2.6.8 and 6.1.1.4'
N N 0.0061 0.0033 'International Tables Vol C Tables 4.2.6.8 and 6.1.1.4'
Cl Cl 0.1484 0.1585 'International Tables Vol C Tables 4.2.6.8 and 6.1.1.4'
Br Br -0.2901 2.4595 'International Tables Vol C Tables 4.2.6.8 and 6.1.1.4'
Pt Pt -1.7033 8.3905 'International Tables Vol C Tables 4.2.6.8 and 6.1.1.4'

loop_
_geom_angle_atom_site_label_1
_geom_angle_atom_site_label_2
_geom_angle_atom_site_label_3
_geom_angle
N1 Pt C15 132.85(10)
N1 Pt C16 168.92(11)
C15 Pt C16 39.70(12)
N1 Pt C14 99.95(11)
C15 Pt C14 39.78(12)
C16 Pt C14 69.54(12)
N1 Pt Cl 90.34(6)
C15 Pt Cl 133.84(9)
C16 Pt Cl 99.65(9)
C14 Pt Cl 167.31(10)
C13 N1 C7 106.8(2)
C13 N1 Pt 122.6(2)
C7 N1 Pt 130.12(19)
C8 N2 C9 130.3(3)
C8 N2 C13 108.0(2)
C9 N2 C13 121.7(3)
C2 C1 C6 120.7(3)
C2 C1 H1 119.7
C6 C1 H1 119.7
C3 C2 C1 118.8(3)
C3 C2 H2 120.6
C1 C2 H2 120.6
C4 C3 C2 122.1(3)
C4 C3 Br 118.6(2)
C2 C3 Br 119.4(2)
C3 C4 C5 118.8(3)
C3 C4 H4 120.6
C5 C4 H4 120.6
C4 C5 C6 120.6(3)
C4 C5 H5 119.7
C6 C5 H5 119.7
C5 C6 C1 119.1(3)
C5 C6 C7 119.8(3)
C1 C6 C7 121.0(3)
C8 C7 N1 109.6(2)
C8 C7 C6 126.4(3)
N1 C7 C6 123.9(2)
N2 C8 C7 106.3(3)
N2 C8 H8 126.9
C7 C8 H8 126.9
C10 C9 N2 118.9(3)
C10 C9 H9A 120.5
N2 C9 H9A 120.5
C9 C10 C11 120.3(3)
C9 C10 H10 119.9
C11 C10 H10 119.9
C12 C11 C10 121.6(3)
C12 C11 H11 119.2
C10 C11 H11 119.2
C11 C12 C13 118.0(3)
C11 C12 H12 121.0
C13 C12 H12 121.0
N1 C13 N2 109.3(3)
N1 C13 C12 131.2(3)
N2 C13 C12 119.5(3)
C15 C14 Pt 70.04(16)
C15 C14 H14B 118(2)
Pt C14 H14B 103.6(19)
C15 C14 H14A 118(2)
Pt C14 H14A 121(2)
H14B C14 H14A 117(3)
C16 C15 C14 114.1(3)
C16 C15 C17 122.2(3)
C14 C15 C17 122.3(3)
C16 C15 Pt 70.16(16)
C14 C15 Pt 70.19(16)
C17 C15 Pt 117.4(2)
C15 C16 Pt 70.14(17)
C15 C16 H16B 121(2)
Pt C16 H16B 107(2)
C15 C16 H16A 119(2)
Pt C16 H16A 121(2)
H16B C16 H16A 112(3)
C15 C17 H17C 109.5
C15 C17 H17B 109.5
H17C C17 H17B 109.5
C15 C17 H17A 109.5
H17C C17 H17A 109.5
H17B C17 H17A 109.5

loop_
_geom_bond_atom_site_label_1
_geom_bond_atom_site_label_2
_geom_bond_distance
Pt N1 2.092(2)
Pt C15 2.097(3)
Pt C16 2.097(3)
Pt C14 2.099(3)
Pt Cl 2.3677(6)
Br C3 1.903(3)
N1 C13 1.338(4)
N1 C7 1.382(4)
N2 C8 1.371(4)
N2 C9 1.380(4)
N2 C13 1.385(4)
C1 C2 1.390(4)
C1 C6 1.398(4)
C1 H1 0.9500
C2 C3 1.381(4)
C2 H2 0.9500
C3 C4 1.381(4)
C4 C5 1.392(4)
C4 H4 0.9500
C5 C6 1.394(4)
C5 H5 0.9500
C6 C7 1.472(4)
C7 C8 1.372(4)
C8 H8 0.9500
C9 C10 1.357(5)
C9 H9A 0.9500
C10 C11 1.409(5)
C10 H10 0.9500
C11 C12 1.361(5)
C11 H11 0.9500
C12 C13 1.414(4)
C12 H12 0.9500
C14 C15 1.427(5)
C14 H14B 0.98(4)
C14 H14A 0.94(4)
C15 C16 1.424(4)
C15 C17 1.499(4)
C16 H16B 0.99(4)
C16 H16A 1.00(4)
C17 H17C 0.9800
C17 H17B 0.9800
C17 H17A 0.9800
